data_7009128
loop_
_publ_author_name
'Su, Weiping'
'Cao, Rong'
'Hong, Maochun'
'Wu, Daxu'
'Lu, Jiaxi'

_publ_section_title
;
 A new access to palladium--phosphine chemistry. Formation of
 polynuclear palladium compounds via the oxidation of ligands in simple
 palladium(II) complexes
;
_journal_issue 9
_journal_name_full 'Journal of the Chemical Society, Dalton Transactions'
_journal_page_first 1527
_journal_paper_doi 10.1039/a908788e
_journal_year 2000
_chemical_formula_sum 'C18 H38 O Pd6 S12'
_chemical_formula_weight 1293.60
_chemical_name_systematic
; 
 ? 
;
_space_group_IT_number 14
_symmetry_space_group_name_Hall '-P 2ybc'
_symmetry_space_group_name_H-M 'P 1 21/c 1'
_atom_sites_solution_hydrogens geom
_atom_sites_solution_primary direct
_atom_sites_solution_secondary difmap
_audit_creation_method SHELXL
_cell_angle_alpha 90.00
_cell_angle_beta 99.83(3)
_cell_angle_gamma 90.00
_cell_formula_units_Z 2
_cell_length_a 10.506(2)
_cell_length_b 16.789(3)
_cell_length_c 10.837(2)
_cell_measurement_temperature 293(2)
_cell_volume 1883.4(6)
_computing_structure_refinement 'SHELXL-93 (Sheldrick, 1993)'
_computing_structure_solution 'SHELXS-86 (Sheldrick, 1990)'
_diffrn_ambient_temperature 293(2)
_diffrn_radiation_monochromator graphite
_diffrn_radiation_source 'fine-focus sealed tube'
_diffrn_radiation_type MoK\a
_diffrn_radiation_wavelength 0.71073
_diffrn_reflns_av_R_equivalents 0.0535
_diffrn_reflns_av_sigmaI/netI 0.0722
_diffrn_reflns_limit_h_max 12
_diffrn_reflns_limit_h_min -12
_diffrn_reflns_limit_k_max 19
_diffrn_reflns_limit_k_min -19
_diffrn_reflns_limit_l_max 7
_diffrn_reflns_limit_l_min -12
_diffrn_reflns_number 8794
_diffrn_reflns_theta_max 25.02
_diffrn_reflns_theta_min 1.97
_exptl_absorpt_coefficient_mu 3.484
_exptl_crystal_density_diffrn 2.281
_exptl_crystal_F_000 1244
_refine_diff_density_max 2.310
_refine_diff_density_min -0.818
_refine_diff_density_rms 0.232
_refine_ls_extinction_method none
_refine_ls_goodness_of_fit_all 1.134
_refine_ls_goodness_of_fit_obs 1.205
_refine_ls_matrix_type full
_refine_ls_number_parameters 164
_refine_ls_number_reflns 3269
_refine_ls_number_restraints 0
_refine_ls_restrained_S_all 1.134
_refine_ls_restrained_S_obs 1.205
_refine_ls_R_factor_all 0.1011
_refine_ls_R_factor_obs 0.0643
_refine_ls_shift/esd_max 0.018
_refine_ls_shift/esd_mean 0.001
_refine_ls_structure_factor_coef Fsqd
_refine_ls_weighting_details 'w=1/[\s^2^(Fo^2^)+(0.0765P)^2^+9.6231P] where P=(Fo^2^+2Fc^2^)/3'
_refine_ls_weighting_scheme calc
_refine_ls_wR_factor_all 0.1687
_refine_ls_wR_factor_obs 0.1512
_reflns_number_observed 2352
_reflns_number_total 3269
_reflns_observed_criterion >2sigma(I)
_cod_data_source_file a908788e.txt
_cod_data_source_block pd4
_cod_depositor_comments
;
The following automatic conversions were performed:

'_refine_ls_weighting_scheme' value 'calc
w=1/[\s^2^(Fo^2^)+(0.0765P)^2^+9.6231P] where P=(Fo^2^+2Fc^2^)/3' was
changed to 'calc'. New tag '_refine_ls_weighting_details' was
created. The value of the new tag was set to
'w=1/[\s^2^(Fo^2^)+(0.0765P)^2^+9.6231P] where P=(Fo^2^+2Fc^2^)/3'.

Automatic conversion script
Id: cif_fix_values 3143 2015-03-26 13:38:13Z robertas 
;
_cod_database_code 7009128

loop_
_symmetry_equiv_pos_as_xyz
'x, y, z'
'-x, y+1/2, -z+1/2'
'-x, -y, -z'
'x, -y-1/2, z-1/2'

loop_
_atom_site_aniso_label
_atom_site_aniso_U_11
_atom_site_aniso_U_22
_atom_site_aniso_U_33
_atom_site_aniso_U_23
_atom_site_aniso_U_13
_atom_site_aniso_U_12
Pd1 0.0412(6) 0.0309(5) 0.0326(6) 0.0000(4) 0.0039(4) -0.0015(4)
Pd2 0.0436(6) 0.0284(5) 0.0384(6) -0.0027(4) 0.0067(5) -0.0009(4)
Pd3 0.0390(6) 0.0295(5) 0.0364(6) -0.0045(4) 0.0075(4) -0.0017(4)
S1 0.057(2) 0.030(2) 0.040(2) 0.0034(15) 0.010(2) 0.003(2)
S2 0.047(2) 0.041(2) 0.038(2) 0.001(2) 0.001(2) 0.005(2)
S3 0.048(2) 0.027(2) 0.059(2) -0.003(2) 0.007(2) 0.0005(15)
S4 0.037(2) 0.036(2) 0.058(2) -0.010(2) 0.009(2) -0.0021(15)
S5 0.061(2) 0.033(2) 0.040(2) -0.0027(15) 0.018(2) -0.006(2)
S6 0.051(2) 0.041(2) 0.032(2) -0.0039(15) 0.002(2) -0.007(2)
C1 0.086(12) 0.040(8) 0.046(9) -0.006(7) 0.030(9) -0.018(8)
C2 0.083(13) 0.073(12) 0.068(12) -0.007(10) 0.010(10) -0.024(10)
C3 0.050(9) 0.058(10) 0.044(9) 0.000(7) -0.001(7) -0.011(7)
C4 0.062(10) 0.053(10) 0.080(13) 0.026(9) -0.010(9) -0.009(8)
C5 0.106(16) 0.076(13) 0.100(17) 0.027(12) -0.023(13) -0.028(12)
C6 0.060(10) 0.043(8) 0.059(10) 0.009(7) -0.018(8) 0.002(7)
C7 0.068(10) 0.027(7) 0.035(8) 0.011(6) 0.003(7) 0.000(7)
C8 0.069(10) 0.041(8) 0.049(9) 0.008(7) 0.010(8) 0.020(7)
C9 0.052(9) 0.064(10) 0.040(8) 0.016(8) -0.003(7) -0.015(8)

loop_
_atom_site_label
_atom_site_type_symbol
_atom_site_fract_x
_atom_site_fract_y
_atom_site_fract_z
_atom_site_U_iso_or_equiv
_atom_site_thermal_displace_type
_atom_site_occupancy
_atom_site_calc_flag
_atom_site_refinement_flags
_atom_site_disorder_group
Pd1 Pd 0.40600(9) 0.35153(6) -0.16182(9) 0.0352(3) Uani 1 d . .
Pd2 Pd 0.25272(10) 0.42158(6) 0.03948(10) 0.0368(3) Uani 1 d . .
Pd3 Pd 0.34357(9) 0.56856(5) 0.20259(9) 0.0348(3) Uani 1 d . .
S1 S 0.3518(3) 0.2991(2) 0.0216(3) 0.0424(8) Uani 1 d . .
S2 S 0.2016(3) 0.4086(2) -0.1773(3) 0.0426(8) Uani 1 d . .
S3 S 0.6173(3) 0.3026(2) -0.1437(4) 0.0452(9) Uani 1 d . .
S4 S 0.1549(3) 0.5442(2) 0.0644(4) 0.0437(9) Uani 1 d . .
S5 S 0.3099(4) 0.4374(2) 0.2552(3) 0.0437(9) Uani 1 d . .
S6 S 0.4663(3) 0.4076(2) -0.3401(3) 0.0423(8) Uani 1 d . .
C1 C 0.2157(16) 0.2339(8) -0.0327(14) 0.055(4) Uani 1 d . .
H1A H 0.2453(16) 0.1792(8) -0.0231(14) 0.067 Uiso 1 calc R .
H1B H 0.1517(16) 0.2414(8) 0.0211(14) 0.067 Uiso 1 calc R .
C2 C 0.1504(18) 0.2462(10) -0.1676(17) 0.075(5) Uani 1 d . .
H2A H 0.2143(18) 0.2372(10) -0.2210(17) 0.090 Uiso 1 calc R .
H2B H 0.0845(18) 0.2056(10) -0.1878(17) 0.090 Uiso 1 calc R .
C3 C 0.0901(14) 0.3239(8) -0.2003(14) 0.052(4) Uani 1 d . .
H3A H 0.0232(14) 0.3323(8) -0.1501(14) 0.062 Uiso 1 calc R .
H3B H 0.0488(14) 0.3227(8) -0.2874(14) 0.062 Uiso 1 calc R .
C4 C 0.6860(16) 0.2870(10) 0.0180(16) 0.068(5) Uani 1 d . .
H4A H 0.6328(16) 0.3154(10) 0.0682(16) 0.081 Uiso 1 calc R .
H4B H 0.6780(16) 0.2307(10) 0.0357(16) 0.081 Uiso 1 calc R .
C5 C 0.8210(20) 0.3099(11) 0.0631(21) 0.098(7) Uani 1 d . .
H5A H 0.8732(20) 0.2861(11) 0.0071(21) 0.118 Uiso 1 calc R .
H5B H 0.8473(20) 0.2855(11) 0.1446(21) 0.118 Uiso 1 calc R .
C6 C 0.8555(15) 0.3958(8) 0.0754(14) 0.057(4) Uani 1 d . .
H6A H 0.9436(15) 0.3993(8) 0.1202(14) 0.069 Uiso 1 calc R .
H6B H 0.8005(15) 0.4201(8) 0.1282(14) 0.069 Uiso 1 calc R .
C7 C 0.4630(14) 0.3883(7) 0.3100(13) 0.044(3) Uani 1 d . .
H7A H 0.4690(14) 0.3782(7) 0.3989(13) 0.053 Uiso 1 calc R .
H7B H 0.4614(14) 0.3370(7) 0.2687(13) 0.053 Uiso 1 calc R .
C8 C 0.5840(15) 0.4310(8) 0.2908(14) 0.053(4) Uani 1 d . .
H8A H 0.5721(15) 0.4502(8) 0.2051(14) 0.063 Uiso 1 calc R .
H8B H 0.6545(15) 0.3929(8) 0.3011(14) 0.063 Uiso 1 calc R .
C9 C 0.3770(14) 0.4992(8) -0.3781(13) 0.053(4) Uani 1 d . .
H9A H 0.3865(14) 0.5150(8) -0.4621(13) 0.064 Uiso 1 calc R .
H9B H 0.2861(14) 0.4883(8) -0.3792(13) 0.064 Uiso 1 calc R .
O O 0.0000 0.5000 -0.5000 0.150(10) Uiso 1 d S .

loop_
_atom_type_symbol
_atom_type_description
_atom_type_scat_dispersion_real
_atom_type_scat_dispersion_imag
_atom_type_scat_source
C C 0.0033 0.0016 'International Tables Vol C Tables 4.2.6.8 and 6.1.1.4'
H H 0.0000 0.0000 'International Tables Vol C Tables 4.2.6.8 and 6.1.1.4'
O O 0.0106 0.0060 'International Tables Vol C Tables 4.2.6.8 and 6.1.1.4'
S S 0.1246 0.1234 'International Tables Vol C Tables 4.2.6.8 and 6.1.1.4'
Pd Pd -0.9988 1.0072 'International Tables Vol C Tables 4.2.6.8 and 6.1.1.4'

loop_
_geom_angle_atom_site_label_1
_geom_angle_atom_site_label_2
_geom_angle_atom_site_label_3
_geom_angle
_geom_angle_site_symmetry_1
_geom_angle_site_symmetry_3
_geom_angle_publ_flag
S1 Pd1 S2 81.98(13) . . ?
S1 Pd1 S6 177.59(13) . . ?
S2 Pd1 S6 98.73(13) . . ?
S1 Pd1 S3 99.33(13) . . ?
S2 Pd1 S3 176.24(13) . . ?
S6 Pd1 S3 79.83(13) . . ?
S1 Pd1 Pd3 129.15(10) . 3_665 ?
S2 Pd1 Pd3 127.98(10) . 3_665 ?
S6 Pd1 Pd3 48.70(9) . 3_665 ?
S3 Pd1 Pd3 48.59(9) . 3_665 ?
S1 Pd1 Pd2 47.37(9) . . ?
S2 Pd1 Pd2 47.42(9) . . ?
S6 Pd1 Pd2 131.77(10) . . ?
S3 Pd1 Pd2 131.42(10) . . ?
Pd3 Pd1 Pd2 119.42(4) 3_665 . ?
S1 Pd2 S5 98.18(13) . . ?
S1 Pd2 S2 82.11(12) . . ?
S5 Pd2 S2 177.97(13) . . ?
S1 Pd2 S4 178.16(14) . . ?
S5 Pd2 S4 79.99(13) . . ?
S2 Pd2 S4 99.73(13) . . ?
S1 Pd2 Pd3 130.86(10) . . ?
S5 Pd2 Pd3 48.12(8) . . ?
S2 Pd2 Pd3 130.34(9) . . ?
S4 Pd2 Pd3 47.88(9) . . ?
S1 Pd2 Pd1 47.48(9) . . ?
S5 Pd2 Pd1 131.53(10) . . ?
S2 Pd2 Pd1 47.47(9) . . ?
S4 Pd2 Pd1 134.05(10) . . ?
Pd3 Pd2 Pd1 123.33(4) . . ?
S4 Pd3 S3 99.22(13) . 3_665 ?
S4 Pd3 S6 179.55(12) . 3_665 ?
S3 Pd3 S6 80.85(13) 3_665 3_665 ?
S4 Pd3 S5 80.86(13) . . ?
S3 Pd3 S5 177.43(13) 3_665 . ?
S6 Pd3 S5 99.05(13) 3_665 . ?
S4 Pd3 Pd1 130.55(10) . 3_665 ?
S3 Pd3 Pd1 49.49(9) 3_665 3_665 ?
S6 Pd3 Pd1 49.19(9) 3_665 3_665 ?
S5 Pd3 Pd1 128.67(10) . 3_665 ?
S4 Pd3 Pd2 48.72(9) . . ?
S3 Pd3 Pd2 129.91(10) 3_665 . ?
S6 Pd3 Pd2 130.92(9) 3_665 . ?
S5 Pd3 Pd2 48.43(9) . . ?
Pd1 Pd3 Pd2 117.25(4) 3_665 . ?
C1 S1 Pd2 102.7(5) . . ?
C1 S1 Pd1 104.1(5) . . ?
Pd2 S1 Pd1 85.14(11) . . ?
C3 S2 Pd2 104.0(5) . . ?
C3 S2 Pd1 104.5(5) . . ?
Pd2 S2 Pd1 85.11(12) . . ?
C4 S3 Pd3 110.2(5) . 3_665 ?
C4 S3 Pd1 110.5(6) . . ?
Pd3 S3 Pd1 81.92(11) 3_665 . ?
C6 S4 Pd3 111.6(5) 3_665 . ?
C6 S4 Pd2 111.0(5) 3_665 . ?
Pd3 S4 Pd2 83.40(12) . . ?
C7 S5 Pd3 110.4(4) . . ?
C7 S5 Pd2 109.8(5) . . ?
Pd3 S5 Pd2 83.45(12) . . ?
C9 S6 Pd3 110.8(5) . 3_665 ?
C9 S6 Pd1 109.1(5) . . ?
Pd3 S6 Pd1 82.11(12) 3_665 . ?
C2 C1 S1 115.5(10) . . ?
C3 C2 C1 117.3(15) . . ?
C2 C3 S2 114.7(11) . . ?
C5 C4 S3 119.3(13) . . ?
C4 C5 C6 119.4(17) . . ?
C5 C6 S4 119.1(13) . 3_665 ?
C8 C7 S5 117.4(9) . . ?
C7 C8 C9 115.2(12) . 3_665 ?
C8 C9 S6 116.1(10) 3_665 . ?

loop_
_geom_bond_atom_site_label_1
_geom_bond_atom_site_label_2
_geom_bond_distance
_geom_bond_site_symmetry_2
_geom_bond_publ_flag
Pd1 S1 2.332(4) . ?
Pd1 S2 2.331(4) . ?
Pd1 S6 2.332(4) . ?
Pd1 S3 2.344(4) . ?
Pd1 Pd3 3.0519(15) 3_665 ?
Pd1 Pd2 3.152(2) . ?
Pd2 S1 2.327(3) . ?
Pd2 S5 2.327(4) . ?
Pd2 S2 2.329(4) . ?
Pd2 S4 2.338(3) . ?
Pd2 Pd3 3.0902(14) . ?
Pd3 S4 2.307(4) . ?
Pd3 S3 2.312(3) 3_665 ?
Pd3 S6 2.315(4) 3_665 ?
Pd3 S5 2.316(3) . ?
Pd3 Pd1 3.0519(15) 3_665 ?
S1 C1 1.817(15) . ?
S2 C3 1.831(14) . ?
S3 C4 1.80(2) . ?
S3 Pd3 2.312(3) 3_665 ?
S4 C6 1.808(15) 3_665 ?
S5 C7 1.815(14) . ?
S6 C9 1.812(15) . ?
S6 Pd3 2.315(4) 3_665 ?
C1 C2 1.52(2) . ?
C2 C3 1.47(2) . ?
C4 C5 1.47(2) . ?
C5 C6 1.49(2) . ?
C6 S4 1.808(15) 3_665 ?
C7 C8 1.50(2) . ?
C8 C9 1.52(2) 3_665 ?
C9 C8 1.52(2) 3_665 ?
